data_7704372
loop_
_publ_author_name
'Han, Li-Jing'
'Wu, Xiu-Xin'
'Ma, Zheng-Gen'
'Li, Yi'
'Wei, Qiao-Hua'

_publ_section_title
;
 Novel luminescent homo/heterometallic platinum(ii) alkynyl complexes
 based on Y-shaped pyridyl diphosphines.
;
_journal_issue 24
_journal_name_full 'Dalton transactions (Cambridge, England : 2003)'
_journal_page_first 8347
_journal_page_last 8353
_journal_paper_doi 10.1039/d0dt01173h
_journal_volume 49
_journal_year 2020
_chemical_formula_moiety '0.5(C332 H228 Ag8 N4 P8 Pt8), 2(C H2 Cl2), C4 H10 O'
_chemical_formula_sum 'C172 H128 Ag4 Cl4 N2 O P4 Pt4'
_chemical_formula_weight 3716.28
_space_group_crystal_system orthorhombic
_space_group_IT_number 61
_space_group_name_Hall '-P 2ac 2ab'
_space_group_name_H-M_alt 'P b c a'
_atom_sites_solution_hydrogens geom
_audit_creation_date 2018-09-08
_audit_creation_method
;
Olex2 1.2
(compiled 2018.05.29 svn.r3508 for OlexSys, GUI svn.r5506)
;
_audit_update_record
;
2020-03-13 deposited with the CCDC.	2020-05-08 downloaded from the CCDC.
;
_cell_angle_alpha 90
_cell_angle_beta 90
_cell_angle_gamma 90
_cell_formula_units_Z 4
_cell_length_a 24.901(5)
_cell_length_b 24.480(5)
_cell_length_c 26.342(5)
_cell_measurement_reflns_used 2019
_cell_measurement_temperature 193.15
_cell_measurement_theta_max 22
_cell_measurement_theta_min 2
_cell_volume 16057(6)
_computing_molecular_graphics 'Olex2 (Dolomanov et al., 2009)'
_computing_publication_material 'Olex2 (Dolomanov et al., 2009)'
_computing_structure_refinement 'ShelXL (Sheldrick, 2015)'
_diffrn_ambient_temperature 193.15
_diffrn_measured_fraction_theta_full 0.999
_diffrn_measured_fraction_theta_max 0.999
_diffrn_measurement_device_type 'Bruker P4'
_diffrn_measurement_method '\w scans'
_diffrn_radiation_monochromator graphite
_diffrn_radiation_type MoK\a
_diffrn_radiation_wavelength 0.71073
_diffrn_reflns_av_R_equivalents 0.0636
_diffrn_reflns_av_unetI/netI 0.0389
_diffrn_reflns_Laue_measured_fraction_full 0.999
_diffrn_reflns_Laue_measured_fraction_max 0.999
_diffrn_reflns_limit_h_max 31
_diffrn_reflns_limit_h_min -31
_diffrn_reflns_limit_k_max 30
_diffrn_reflns_limit_k_min 0
_diffrn_reflns_limit_l_max 32
_diffrn_reflns_limit_l_min -32
_diffrn_reflns_number 58954
_diffrn_reflns_point_group_measured_fraction_full 0.999
_diffrn_reflns_point_group_measured_fraction_max 0.999
_diffrn_reflns_theta_full 25.242
_diffrn_reflns_theta_max 26.372
_diffrn_reflns_theta_min 1.636
_exptl_absorpt_coefficient_mu 4.103
_exptl_absorpt_correction_type none
_exptl_crystal_colour colourless
_exptl_crystal_colour_primary colourless
_exptl_crystal_density_diffrn 1.537
_exptl_crystal_description block
_exptl_crystal_F_000 7240
_refine_diff_density_max 4.535
_refine_diff_density_min -3.143
_refine_diff_density_rms 0.209
_refine_ls_extinction_coef 0.00135(4)
_refine_ls_extinction_expression Fc^*^=kFc[1+0.001xFc^2^\l^3^/sin(2\q)]^-1/4^
_refine_ls_extinction_method 'SHELXL-2018/3 (Sheldrick 2018)'
_refine_ls_goodness_of_fit_ref 1.185
_refine_ls_hydrogen_treatment constr
_refine_ls_matrix_type full
_refine_ls_number_parameters 899
_refine_ls_number_reflns 16416
_refine_ls_number_restraints 106
_refine_ls_restrained_S_all 1.396
_refine_ls_R_factor_all 0.0628
_refine_ls_R_factor_gt 0.0618
_refine_ls_shift/su_max 0.000
_refine_ls_shift/su_mean 0.000
_refine_ls_structure_factor_coef Fsqd
_refine_ls_weighting_details 'w=1/[\s^2^(Fo^2^)+(0.0426P)^2^+325.0608P] where P=(Fo^2^+2Fc^2^)/3'
_refine_ls_weighting_scheme calc
_refine_ls_wR_factor_gt 0.1657
_refine_ls_wR_factor_ref 0.1664
_reflns_Friedel_coverage 0.000
_reflns_number_gt 15920
_reflns_number_total 16416
_reflns_threshold_expression 'I > 2\s(I)'
_cod_data_source_file d0dt01173h2.cif
_cod_data_source_block w1_sq
_cod_depositor_comments 'Adding full bibliography for 7704372--7704375.cif.'
_cod_database_code 7704372
_shelx_shelxl_version_number 2018/3
_shelx_space_group_comment
;
The symmetry employed for this shelxl refinement is uniquely defined
by the following loop, which should always be used as a source of
symmetry information in preference to the above space-group names.
They are only intended as comments.
;
_olex2_refinement_description
;
1. Fixed Uiso
 At 1.2 times of:
  All C(H) groups, All C(H,H) groups
 At 1.5 times of:
  All C(H,H,H) groups
2. Uiso/Uaniso restraints and constraints
Uanis(C12) \\sim Ueq, Uanis(C18) \\sim Ueq, Uanis(C69) \\sim Ueq, Uanis(C16)
\\sim Ueq, Uanis(C71) \\sim Ueq, Uanis(C201) \\sim Ueq, Uanis(C13) \\sim Ueq:
with sigma of 0.01 and sigma for terminal atoms of 0.02
Uanis(N1) \\sim Ueq, Uanis(C63) \\sim Ueq, Uanis(C62) \\sim Ueq: with sigma of
0.005 and sigma for terminal atoms of 0.01
Uanis(C47) \\sim Ueq, Uanis(C24) \\sim Ueq, Uanis(C25) \\sim Ueq: with sigma of
0.01 and sigma for terminal atoms of 0.02
Uanis(Ag2) \\sim Ueq: with sigma of 0.0005 and sigma for terminal atoms of
0.0005
3. Rigid body (RIGU) restrains
 C23, C24, C26, C25
 with sigma for 1-2 distances of 0.004 and sigma for 1-3 distances of 0.004
 Pt1, Ag2, Pt2
 with sigma for 1-2 distances of 0.001 and sigma for 1-3 distances of 0.001
4. Others
 Sof(H46A)=Sof(C44A)=Sof(H44A)=Sof(C45A)=Sof(H45A)=Sof(C47A)=Sof(H47A)=
 Sof(C48A)=Sof(H48A)=1-FVAR(1)
 Sof(C44)=Sof(H44)=Sof(C45)=Sof(H45)=Sof(H46)=Sof(C47)=Sof(H47)=Sof(C48)=
 Sof(H48)=FVAR(1)
 Fixed Sof: O1(0.5) C01(0.5) H01A(0.5) H01B(0.5) H01C(0.5) C02(0.5) H02A(0.5)
 H02B(0.5) C03(0.5) H03A(0.5) H03B(0.5) C04(0.5) H04A(0.5) H04B(0.5) H04C(0.5)
5.a Secondary CH2 refined with riding coordinates:
 C05(H05A,H05B), C02(H02A,H02B), C03(H03A,H03B)
5.b Aromatic/amide H refined with riding coordinates:
 C4(H4), C5(H5), C6(H6), C7(H7), C8(H8), C14(H14), C15(H15), C16(H16),
 C17(H17), C18(H18), C24(H24), C25(H25), C26(H26), C27(H27), C28(H28), C34(H34),
  C35(H35), C36(H36), C37(H37), C38(H38), C44(H44), C45(H45), C46(H46),
 C46(H46A), C47(H47), C48(H48), C44A(H44A), C45A(H45A), C47A(H47A), C48A(H48A),
 C54(H54), C55(H55), C56(H56), C57(H57), C58(H58), C62(H62), C64(H64), C66(H66),
  C67(H67), C69(H69), C70(H70), C71(H71), C102(H102), C103(H103), C104(H104),
 C105(H105), C106(H106), C112(H112), C113(H113), C114(H114), C115(H115),
 C116(H116), C202(H202), C203(H203), C204(H204), C205(H205), C206(H206),
 C212(H212), C213(H213), C214(H214), C215(H215), C216(H216)
5.c Fitted hexagon refined as free rotating group:
 C43(C44,C45,C46,C47,C48), C61(C62,C63,C64,C65,C66)
5.d Idealised Me refined as rotating group:
 C01(H01A,H01B,H01C), C04(H04A,H04B,H04C)
;
_platon_squeeze_void_probe_radius 1.20
_olex2_submission_special_instructions 'No special instructions were received'

loop_
_space_group_symop_operation_xyz
'x, y, z'
'-x+1/2, -y, z+1/2'
'-x, y+1/2, -z+1/2'
'x+1/2, -y+1/2, -z'
'-x, -y, -z'
'x-1/2, y, -z-1/2'
'x, -y-1/2, z-1/2'
'-x-1/2, y-1/2, z'

loop_
_atom_site_label
_atom_site_type_symbol
_atom_site_fract_x
_atom_site_fract_y
_atom_site_fract_z
_atom_site_U_iso_or_equiv
_atom_site_adp_type
_atom_site_occupancy
_atom_site_site_symmetry_order
_atom_site_calc_flag
_atom_site_refinement_flags_posn
_atom_site_refinement_flags_adp
_atom_site_refinement_flags_occupancy
_atom_site_disorder_assembly
_atom_site_disorder_group
Pt1 Pt 0.67097(2) 0.28359(2) 0.44516(2) 0.02326(12) Uani 1 1 d . U . . .
Pt2 Pt 0.49213(2) 0.24833(2) 0.43326(2) 0.02156(11) Uani 1 1 d . U . . .
Ag1 Ag 0.55828(3) 0.33764(3) 0.47182(3) 0.0361(2) Uani 1 1 d . . . . .
Ag2 Ag 0.59265(3) 0.24948(3) 0.36966(2) 0.03290(19) Uani 1 1 d . U . . .
P1 P 0.48544(9) 0.20480(10) 0.51068(7) 0.0217(4) Uani 1 1 d . . . . .
P2 P 0.70086(9) 0.21580(10) 0.49854(8) 0.0228(5) Uani 1 1 d . . . . .
N1 N 0.6005(3) 0.2388(3) 0.7837(2) 0.0225(15) Uani 1 1 d . U . . .
C1 C 0.6433(4) 0.3237(4) 0.5068(3) 0.0283(19) Uani 1 1 d . . . . .
C2 C 0.6230(4) 0.3447(4) 0.5442(3) 0.0267(19) Uani 1 1 d . . . . .
C3 C 0.6086(4) 0.3658(4) 0.5937(3) 0.031(2) Uani 1 1 d . . . . .
C4 C 0.5591(5) 0.3893(5) 0.6015(4) 0.040(2) Uani 1 1 d . . . . .
H4 H 0.534332 0.392083 0.574208 0.048 Uiso 1 1 calc R . . . .
C5 C 0.5454(5) 0.4090(5) 0.6493(4) 0.048(3) Uani 1 1 d . . . . .
H5 H 0.511469 0.425809 0.654490 0.057 Uiso 1 1 calc R . . . .
C6 C 0.5813(5) 0.4041(5) 0.6895(4) 0.046(3) Uani 1 1 d . . . . .
H6 H 0.571706 0.416739 0.722334 0.056 Uiso 1 1 calc R . . . .
C7 C 0.6303(5) 0.3811(5) 0.6815(4) 0.045(3) Uani 1 1 d . . . . .
H7 H 0.655060 0.378356 0.708779 0.054 Uiso 1 1 calc R . . . .
C8 C 0.6445(5) 0.3616(5) 0.6338(4) 0.039(2) Uani 1 1 d . . . . .
H8 H 0.678764 0.345353 0.628681 0.047 Uiso 1 1 calc R . . . .
C11 C 0.7000(4) 0.2475(4) 0.3825(3) 0.028(2) Uani 1 1 d . . . . .
C12 C 0.7202(4) 0.2300(5) 0.3447(3) 0.032(2) Uani 1 1 d . U . . .
C13 C 0.7416(4) 0.2089(6) 0.2978(4) 0.042(3) Uani 1 1 d . U . . .
C14 C 0.7501(5) 0.1541(7) 0.2920(5) 0.064(4) Uani 1 1 d . . . . .
H14 H 0.743269 0.129586 0.319284 0.077 Uiso 1 1 calc R . . . .
C15 C 0.7693(6) 0.1343(9) 0.2448(6) 0.082(6) Uani 1 1 d . . . . .
H15 H 0.776023 0.096421 0.240304 0.099 Uiso 1 1 calc R . . . .
C16 C 0.7781(7) 0.1707(8) 0.2051(6) 0.072(4) Uani 1 1 d . U . . .
H16 H 0.789953 0.156734 0.173328 0.087 Uiso 1 1 calc R . . . .
C17 C 0.7705(5) 0.2247(10) 0.2099(5) 0.086(7) Uani 1 1 d . . . . .
H17 H 0.777040 0.248965 0.182492 0.103 Uiso 1 1 calc R . . . .
C18 C 0.7522(5) 0.2442(6) 0.2580(4) 0.050(3) Uani 1 1 d . U . . .
H18 H 0.747278 0.282316 0.262766 0.060 Uiso 1 1 calc R . . . .
C21 C 0.6347(4) 0.3407(4) 0.4014(3) 0.030(2) Uani 1 1 d . . . . .
C22 C 0.6110(4) 0.3754(5) 0.3772(4) 0.037(2) Uani 1 1 d . . . . .
C23 C 0.5860(6) 0.4156(5) 0.3461(4) 0.053(3) Uani 1 1 d . U . . .
C24 C 0.6148(8) 0.4452(8) 0.3119(7) 0.089(5) Uani 1 1 d . U . . .
H24 H 0.652169 0.438519 0.308253 0.107 Uiso 1 1 calc R . . . .
C25 C 0.5901(9) 0.4852(9) 0.2821(8) 0.099(5) Uani 1 1 d . U . . .
H25 H 0.611215 0.507151 0.259999 0.119 Uiso 1 1 calc R . . . .
C26 C 0.5373(9) 0.4928(8) 0.2845(7) 0.090(5) Uani 1 1 d . U . . .
H26 H 0.520726 0.519586 0.263615 0.108 Uiso 1 1 calc R . . . .
C27 C 0.5078(8) 0.4633(6) 0.3157(7) 0.082(6) Uani 1 1 d . . . . .
H27 H 0.470031 0.468340 0.316995 0.098 Uiso 1 1 calc R . . . .
C28 C 0.5323(7) 0.4245(5) 0.3469(6) 0.064(4) Uani 1 1 d . . . . .
H28 H 0.510666 0.403699 0.369485 0.077 Uiso 1 1 calc R . . . .
C31 C 0.4852(4) 0.2824(4) 0.3633(4) 0.028(2) Uani 1 1 d . . . . .
C32 C 0.4721(4) 0.2978(4) 0.3234(3) 0.029(2) Uani 1 1 d . . . . .
C33 C 0.4556(4) 0.3173(4) 0.2738(3) 0.029(2) Uani 1 1 d . . . . .
C34 C 0.4910(5) 0.3468(4) 0.2426(3) 0.032(2) Uani 1 1 d . . . . .
H34 H 0.526378 0.354703 0.253920 0.038 Uiso 1 1 calc R . . . .
C35 C 0.4740(5) 0.3644(4) 0.1947(3) 0.037(2) Uani 1 1 d . . . . .
H35 H 0.498094 0.384057 0.173505 0.044 Uiso 1 1 calc R . . . .
C36 C 0.4225(5) 0.3537(5) 0.1777(4) 0.044(3) Uani 1 1 d . . . . .
H36 H 0.411180 0.366039 0.145208 0.053 Uiso 1 1 calc R . . . .
C37 C 0.3877(5) 0.3249(6) 0.2086(4) 0.049(3) Uani 1 1 d . . . . .
H37 H 0.352235 0.317550 0.197117 0.059 Uiso 1 1 calc R . . . .
C38 C 0.4038(5) 0.3062(5) 0.2564(4) 0.040(2) Uani 1 1 d . . . . .
H38 H 0.379599 0.286066 0.277034 0.048 Uiso 1 1 calc R . . . .
C41 C 0.4690(4) 0.3209(4) 0.4613(3) 0.030(2) Uani 1 1 d . . . . .
C42 C 0.4570(5) 0.3664(5) 0.4760(4) 0.039(2) Uani 1 1 d . . . . .
C43 C 0.4330(4) 0.4171(3) 0.4926(4) 0.043(3) Uani 1 1 d . . . . .
C44 C 0.4313(6) 0.4323(5) 0.5434(4) 0.065(7) Uani 0.607(17) 1 d G . P A 1
H44 H 0.446112 0.408945 0.568593 0.078 Uiso 0.607(17) 1 calc R . P A 1
C45 C 0.4080(7) 0.4816(5) 0.5574(4) 0.085(10) Uani 0.607(17) 1 d G . P A 1
H45 H 0.406826 0.492014 0.592096 0.102 Uiso 0.607(17) 1 calc R . P A 1
C46 C 0.3864(5) 0.5158(4) 0.5205(6) 0.076(5) Uani 1 1 d G . . A .
H46 H 0.370411 0.549520 0.530046 0.091 Uiso 0.607(17) 1 calc R . P A 1
H46A H 0.368996 0.547350 0.533592 0.091 Uiso 0.393(17) 1 calc R . P A 2
C47 C 0.3881(6) 0.5006(5) 0.4697(5) 0.084(9) Uani 0.607(17) 1 d G U P A 1
H47 H 0.373281 0.523956 0.444494 0.101 Uiso 0.607(17) 1 calc R . P A 1
C48 C 0.4114(6) 0.4513(5) 0.4557(3) 0.069(8) Uani 0.607(17) 1 d G . P A 1
H48 H 0.412567 0.440887 0.420990 0.083 Uiso 0.607(17) 1 calc R . P A 1
C44A C 0.4690(10) 0.4665(10) 0.5020(13) 0.042(8) Uani 0.393(17) 1 d . . P A 2
H44A H 0.506777 0.464611 0.497154 0.051 Uiso 0.393(17) 1 calc R . P A 2
C45A C 0.4448(14) 0.5136(12) 0.5178(14) 0.053(9) Uani 0.393(17) 1 d . . P A 2
H45A H 0.465807 0.544510 0.526871 0.064 Uiso 0.393(17) 1 calc R . P A 2
C47A C 0.3593(11) 0.4762(14) 0.506(2) 0.074(15) Uani 0.393(17) 1 d . . P A 2
H47A H 0.321588 0.480423 0.502228 0.089 Uiso 0.393(17) 1 calc R . P A 2
C48A C 0.3824(13) 0.4256(13) 0.4936(16) 0.060(11) Uani 0.393(17) 1 d . . P A 2
H48A H 0.359151 0.395957 0.485869 0.071 Uiso 0.393(17) 1 calc R . P A 2
C51 C 0.5250(3) 0.1831(4) 0.3999(3) 0.0242(19) Uani 1 1 d . . . . .
C52 C 0.5483(4) 0.1476(4) 0.3768(3) 0.0247(18) Uani 1 1 d . . . . .
C53 C 0.5706(4) 0.1003(4) 0.3518(3) 0.029(2) Uani 1 1 d . . . . .
C54 C 0.6215(6) 0.1001(7) 0.3327(6) 0.067(4) Uani 1 1 d . . . . .
H54 H 0.642507 0.132409 0.334995 0.080 Uiso 1 1 calc R . . . .
C55 C 0.6437(7) 0.0535(8) 0.3098(7) 0.083(5) Uani 1 1 d . . . . .
H55 H 0.679655 0.053570 0.297755 0.099 Uiso 1 1 calc R . . . .
C56 C 0.6113(7) 0.0065(6) 0.3053(5) 0.059(4) Uani 1 1 d . . . . .
H56 H 0.625604 -0.026330 0.291544 0.070 Uiso 1 1 calc R . . . .
C57 C 0.5608(7) 0.0086(5) 0.3202(6) 0.063(4) Uani 1 1 d . . . . .
H57 H 0.538199 -0.022052 0.314762 0.076 Uiso 1 1 calc R . . . .
C58 C 0.5398(5) 0.0548(5) 0.3439(5) 0.045(3) Uani 1 1 d . . . . .
H58 H 0.503424 0.054746 0.354673 0.055 Uiso 1 1 calc R . . . .
C61 C 0.54800(16) 0.2030(3) 0.54682(18) 0.0208(17) Uani 1 1 d . . . . .
C62 C 0.55118(17) 0.2084(3) 0.59926(17) 0.0232(17) Uani 1 1 d G U . . .
H62 H 0.519286 0.210021 0.618990 0.028 Uiso 1 1 calc R . . . .
C63 C 0.6010(2) 0.2113(3) 0.62284(13) 0.0199(16) Uani 1 1 d G U . . .
C64 C 0.64770(16) 0.2089(3) 0.59398(17) 0.0227(17) Uani 1 1 d G . . . .
H64 H 0.681776 0.210925 0.610098 0.027 Uiso 1 1 calc R . . . .
C65 C 0.64452(17) 0.2036(3) 0.54153(17) 0.0230(17) Uani 1 1 d G . . . .
C66 C 0.5947(2) 0.2006(3) 0.51795(13) 0.0265(19) Uani 1 1 d G . . . .
H66 H 0.592494 0.196953 0.482108 0.032 Uiso 1 1 calc R . . . .
C67 C 0.6357(4) 0.1923(4) 0.7107(3) 0.028(2) Uani 1 1 d . . . . .
H67 H 0.660371 0.166357 0.697379 0.033 Uiso 1 1 calc R . . . .
C68 C 0.6024(4) 0.2212(4) 0.6785(3) 0.0241(18) Uani 1 1 d . . . . .
C69 C 0.5692(4) 0.2596(4) 0.7001(3) 0.0279(19) Uani 1 1 d . U . . .
H69 H 0.545933 0.280487 0.679167 0.033 Uiso 1 1 calc R . . . .
C70 C 0.5692(4) 0.2682(4) 0.7520(3) 0.029(2) Uani 1 1 d . . . . .
H70 H 0.546579 0.295660 0.765818 0.035 Uiso 1 1 calc R . . . .
C71 C 0.6330(4) 0.2015(4) 0.7636(3) 0.0279(19) Uani 1 1 d . U . . .
H71 H 0.655084 0.180449 0.785473 0.033 Uiso 1 1 calc R . . . .
C101 C 0.7167(4) 0.1504(4) 0.4706(3) 0.031(2) Uani 1 1 d . . . . .
C102 C 0.7655(5) 0.1424(5) 0.4469(5) 0.050(3) Uani 1 1 d . . . . .
H102 H 0.791230 0.171079 0.447491 0.060 Uiso 1 1 calc R . . . .
C103 C 0.7781(6) 0.0953(6) 0.4228(6) 0.067(4) Uani 1 1 d . . . . .
H103 H 0.812467 0.090989 0.407692 0.080 Uiso 1 1 calc R . . . .
C104 C 0.7422(8) 0.0548(6) 0.4203(8) 0.097(7) Uani 1 1 d . . . . .
H104 H 0.751686 0.021643 0.403759 0.116 Uiso 1 1 calc R . . . .
C105 C 0.6925(7) 0.0601(7) 0.4409(7) 0.079(6) Uani 1 1 d . . . . .
H105 H 0.667016 0.031374 0.438627 0.095 Uiso 1 1 calc R . . . .
C106 C 0.6801(6) 0.1083(5) 0.4653(6) 0.060(4) Uani 1 1 d . . . . .
H106 H 0.645081 0.112814 0.478992 0.072 Uiso 1 1 calc R . . . .
C111 C 0.7592(4) 0.2326(4) 0.5372(3) 0.028(2) Uani 1 1 d . . . . .
C112 C 0.7741(4) 0.2873(5) 0.5416(4) 0.035(2) Uani 1 1 d . . . . .
H112 H 0.753640 0.314968 0.525262 0.042 Uiso 1 1 calc R . . . .
C113 C 0.8184(4) 0.3008(5) 0.5695(4) 0.040(3) Uani 1 1 d . . . . .
H113 H 0.827867 0.338176 0.572925 0.048 Uiso 1 1 calc R . . . .
C114 C 0.8500(4) 0.2613(6) 0.5932(4) 0.045(3) Uani 1 1 d . . . . .
H114 H 0.881133 0.271088 0.611935 0.055 Uiso 1 1 calc R . . . .
C115 C 0.8347(5) 0.2081(6) 0.5884(4) 0.047(3) Uani 1 1 d . . . . .
H115 H 0.855844 0.180633 0.604183 0.056 Uiso 1 1 calc R . . . .
C116 C 0.7899(4) 0.1928(5) 0.5615(4) 0.039(2) Uani 1 1 d . . . . .
H116 H 0.779887 0.155418 0.559474 0.047 Uiso 1 1 calc R . . . .
C201 C 0.4379(4) 0.2356(4) 0.5544(3) 0.029(2) Uani 1 1 d . U . . .
C202 C 0.4506(4) 0.2825(5) 0.5802(3) 0.033(2) Uani 1 1 d . . . . .
H202 H 0.484523 0.299247 0.574897 0.040 Uiso 1 1 calc R . . . .
C203 C 0.4141(5) 0.3062(6) 0.6144(4) 0.047(3) Uani 1 1 d . . . . .
H203 H 0.424320 0.336768 0.634443 0.057 Uiso 1 1 calc R . . . .
C204 C 0.3645(5) 0.2850(6) 0.6183(4) 0.050(3) Uani 1 1 d . . . . .
H204 H 0.339277 0.302241 0.640021 0.060 Uiso 1 1 calc R . . . .
C205 C 0.3488(5) 0.2389(5) 0.5918(4) 0.043(3) Uani 1 1 d . . . . .
H205 H 0.313686 0.224393 0.595614 0.052 Uiso 1 1 calc R . . . .
C206 C 0.3864(4) 0.2141(5) 0.5590(3) 0.032(2) Uani 1 1 d . . . . .
H206 H 0.376451 0.182636 0.540002 0.038 Uiso 1 1 calc R . . . .
C211 C 0.4646(4) 0.1341(4) 0.5069(3) 0.0270(19) Uani 1 1 d . . . . .
C212 C 0.4744(4) 0.0981(4) 0.5478(3) 0.034(2) Uani 1 1 d . . . . .
H212 H 0.493386 0.110612 0.576786 0.041 Uiso 1 1 calc R . . . .
C213 C 0.4564(5) 0.0449(5) 0.5458(4) 0.043(3) Uani 1 1 d . . . . .
H213 H 0.463026 0.021020 0.573473 0.052 Uiso 1 1 calc R . . . .
C214 C 0.4286(5) 0.0260(5) 0.5033(4) 0.042(2) Uani 1 1 d . . . . .
H214 H 0.416156 -0.010640 0.502075 0.050 Uiso 1 1 calc R . . . .
C215 C 0.4194(5) 0.0606(5) 0.4634(4) 0.040(2) Uani 1 1 d . . . . .
H215 H 0.400549 0.047709 0.434402 0.047 Uiso 1 1 calc R . . . .
C216 C 0.4374(4) 0.1148(5) 0.4648(4) 0.035(2) Uani 1 1 d . . . . .
H216 H 0.430891 0.138286 0.436779 0.042 Uiso 1 1 calc R . . . .
Cl1 Cl 0.44895(19) 0.14488(18) 0.24209(12) 0.0753(12) Uani 1 1 d . . . . .
Cl2 Cl 0.39537(14) 0.09979(14) 0.33058(11) 0.0525(7) Uani 1 1 d . . . . .
C05 C 0.4208(5) 0.1589(5) 0.3008(5) 0.047(3) Uani 1 1 d . . . . .
H05A H 0.391311 0.185604 0.296526 0.056 Uiso 1 1 calc R . . . .
H05B H 0.448328 0.175654 0.322998 0.056 Uiso 1 1 calc R . . . .
O1 O 0.6784(8) 0.0096(9) 0.6068(10) 0.077(7) Uani 0.5 1 d . . P . .
C01 C 0.6071(11) 0.0582(9) 0.6313(11) 0.054(7) Uani 0.5 1 d . . P . .
H01A H 0.584657 0.041368 0.605096 0.081 Uiso 0.5 1 calc GR . P . .
H01B H 0.596735 0.096499 0.635684 0.081 Uiso 0.5 1 calc GR . P . .
H01C H 0.602264 0.038636 0.663468 0.081 Uiso 0.5 1 calc GR . P . .
C02 C 0.6615(19) 0.0553(13) 0.6166(17) 0.098(14) Uani 0.5 1 d . . P . .
H02A H 0.666466 0.078696 0.586255 0.118 Uiso 0.5 1 calc R . P . .
H02B H 0.683681 0.070930 0.644170 0.118 Uiso 0.5 1 calc R . P . .
C03 C 0.7306(16) 0.0060(16) 0.5799(15) 0.086(10) Uani 0.5 1 d . . P . .
H03A H 0.728284 0.026401 0.547499 0.103 Uiso 0.5 1 calc R . P . .
H03B H 0.758860 0.023286 0.600886 0.103 Uiso 0.5 1 calc R . P . .
C04 C 0.7460(14) -0.0514(14) 0.569(2) 0.15(3) Uani 0.5 1 d . . P . .
H04A H 0.749903 -0.056474 0.532396 0.218 Uiso 0.5 1 calc GR . P . .
H04B H 0.718044 -0.076019 0.581933 0.218 Uiso 0.5 1 calc GR . P . .
H04C H 0.780138 -0.059712 0.585921 0.218 Uiso 0.5 1 calc GR . P . .

loop_
_atom_site_aniso_label
_atom_site_aniso_U_11
_atom_site_aniso_U_22
_atom_site_aniso_U_33
_atom_site_aniso_U_23
_atom_site_aniso_U_13
_atom_site_aniso_U_12
Pt1 0.02663(19) 0.0382(2) 0.00494(15) -0.00066(12) 0.00005(11) -0.00392(14)
Pt2 0.02494(19) 0.0350(2) 0.00471(15) -0.00237(12) -0.00158(11) -0.00155(13)
Ag1 0.0323(4) 0.0452(5) 0.0307(4) -0.0097(3) -0.0084(3) 0.0019(3)
Ag2 0.0361(3) 0.0572(4) 0.0055(2) 0.0008(2) 0.0000(2) -0.0149(3)
P1 0.0250(11) 0.0365(12) 0.0035(8) 0.0001(8) 0.0007(8) -0.0020(9)
P2 0.0240(11) 0.0381(13) 0.0063(9) -0.0009(8) 0.0022(8) -0.0009(9)
N1 0.024(3) 0.038(3) 0.006(3) -0.001(2) 0.000(2) 0.000(3)
C1 0.029(5) 0.034(5) 0.022(4) 0.006(4) -0.006(4) -0.002(4)
C2 0.035(5) 0.035(5) 0.010(4) -0.003(3) 0.000(3) 0.000(4)
C3 0.042(5) 0.036(5) 0.014(4) -0.009(4) 0.008(4) -0.006(4)
C4 0.045(6) 0.051(7) 0.024(5) -0.007(5) -0.001(4) 0.002(5)
C5 0.058(7) 0.053(7) 0.033(6) -0.012(5) 0.016(5) -0.002(6)
C6 0.061(8) 0.052(7) 0.027(5) -0.012(5) 0.008(5) -0.005(6)
C7 0.062(8) 0.059(7) 0.014(4) -0.009(5) -0.003(5) -0.002(6)
C8 0.055(7) 0.047(6) 0.017(4) -0.006(4) -0.002(4) -0.001(5)
C11 0.018(4) 0.055(6) 0.012(4) 0.006(4) -0.003(3) -0.001(4)
C12 0.028(4) 0.060(6) 0.010(4) -0.004(4) 0.003(3) 0.002(4)
C13 0.030(5) 0.076(7) 0.020(4) -0.011(5) 0.005(4) 0.005(5)
C14 0.041(7) 0.101(12) 0.051(7) -0.035(8) 0.015(6) -0.002(7)
C15 0.055(8) 0.138(16) 0.053(9) -0.053(10) 0.018(7) -0.008(9)
C16 0.064(7) 0.104(9) 0.050(7) -0.019(7) 0.016(6) 0.008(7)
C17 0.031(6) 0.20(2) 0.029(6) 0.005(10) 0.002(5) 0.018(10)
C18 0.040(5) 0.090(8) 0.018(4) 0.007(5) 0.002(4) 0.003(5)
C21 0.033(5) 0.048(6) 0.009(4) 0.003(4) -0.004(3) 0.001(4)
C22 0.043(6) 0.052(6) 0.016(4) 0.000(4) -0.007(4) 0.001(5)
C23 0.095(10) 0.045(6) 0.018(5) 0.002(4) -0.005(5) 0.019(6)
C24 0.090(8) 0.093(8) 0.084(8) 0.039(7) 0.011(6) 0.018(7)
C25 0.117(9) 0.097(9) 0.083(8) 0.039(7) 0.010(7) 0.024(7)
C26 0.129(10) 0.079(12) 0.062(10) 0.004(9) -0.012(10) 0.048(10)
C27 0.113(14) 0.043(8) 0.090(13) -0.016(8) -0.054(11) 0.015(9)
C28 0.081(10) 0.038(6) 0.074(10) -0.004(7) -0.041(8) 0.006(7)
C31 0.030(5) 0.033(5) 0.022(5) -0.004(4) -0.001(4) -0.001(4)
C32 0.045(6) 0.032(5) 0.009(4) 0.003(3) 0.003(4) -0.002(4)
C33 0.044(5) 0.037(5) 0.007(4) -0.001(3) 0.003(4) 0.004(4)
C34 0.052(6) 0.038(5) 0.006(4) 0.004(4) 0.006(4) 0.006(5)
C35 0.068(7) 0.033(5) 0.010(4) 0.006(4) 0.006(4) 0.009(5)
C36 0.071(8) 0.050(7) 0.011(4) 0.002(4) -0.006(5) 0.009(6)
C37 0.045(6) 0.079(9) 0.022(5) 0.014(5) -0.013(5) -0.007(6)
C38 0.047(6) 0.053(7) 0.019(5) 0.005(4) -0.011(4) 0.002(5)
C41 0.040(5) 0.035(5) 0.015(4) -0.004(4) -0.004(4) 0.004(4)
C42 0.048(6) 0.049(6) 0.018(4) -0.009(4) -0.007(4) 0.008(5)
C43 0.054(7) 0.033(5) 0.044(6) -0.007(5) 0.000(5) 0.009(5)
C44 0.080(17) 0.058(14) 0.057(14) -0.032(12) -0.017(12) 0.019(12)
C45 0.09(2) 0.047(14) 0.12(3) -0.045(16) -0.007(18) 0.009(14)
C46 0.069(10) 0.037(7) 0.121(15) -0.007(9) 0.019(10) 0.006(7)
C47 0.086(12) 0.072(11) 0.095(12) 0.007(9) 0.006(9) 0.006(9)
C48 0.073(16) 0.051(13) 0.082(18) 0.022(13) 0.026(14) 0.013(12)
C44A 0.022(12) 0.025(12) 0.08(2) -0.003(13) -0.004(13) -0.003(10)
C45A 0.056(19) 0.030(15) 0.07(2) -0.021(15) 0.003(17) -0.003(13)
C47A 0.016(12) 0.049(19) 0.16(4) -0.03(2) 0.015(18) 0.007(12)
C48A 0.038(16) 0.039(16) 0.10(3) -0.029(18) -0.002(17) -0.012(13)
C51 0.018(4) 0.046(5) 0.008(3) 0.006(4) -0.005(3) -0.006(4)
C52 0.031(5) 0.037(5) 0.006(3) -0.006(3) -0.004(3) 0.001(4)
C53 0.036(5) 0.041(5) 0.010(4) -0.005(4) 0.002(3) 0.004(4)
C54 0.061(9) 0.072(10) 0.068(9) -0.036(8) 0.014(7) 0.000(7)
C55 0.074(11) 0.101(13) 0.073(11) -0.036(10) 0.023(9) 0.022(10)
C56 0.085(10) 0.053(8) 0.037(6) -0.015(6) 0.004(7) 0.018(7)
C57 0.095(12) 0.036(6) 0.059(8) 0.003(6) -0.002(8) 0.004(7)
C58 0.055(7) 0.035(6) 0.046(6) 0.003(5) 0.007(6) 0.001(5)
C61 0.024(4) 0.033(4) 0.006(3) -0.002(3) 0.000(3) -0.001(3)
C62 0.027(3) 0.031(3) 0.012(3) 0.001(3) 0.005(3) -0.001(3)
C63 0.024(3) 0.030(3) 0.006(3) 0.002(3) 0.001(3) 0.000(3)
C64 0.026(4) 0.035(5) 0.007(3) -0.002(3) 0.002(3) 0.000(4)
C65 0.033(5) 0.032(4) 0.005(3) -0.001(3) 0.004(3) -0.004(4)
C66 0.035(5) 0.037(5) 0.007(3) 0.004(3) -0.006(3) 0.008(4)
C67 0.026(4) 0.047(6) 0.010(4) -0.004(4) 0.000(3) 0.006(4)
C68 0.022(4) 0.042(5) 0.008(4) 0.001(3) -0.001(3) -0.003(4)
C69 0.037(5) 0.039(5) 0.007(3) 0.003(3) -0.007(3) -0.001(4)
C70 0.032(5) 0.044(6) 0.011(4) -0.002(4) -0.006(3) 0.000(4)
C71 0.028(4) 0.047(5) 0.009(3) 0.004(3) -0.002(3) 0.005(4)
C101 0.041(5) 0.034(5) 0.019(4) -0.001(4) 0.012(4) 0.003(4)
C102 0.056(7) 0.044(7) 0.051(7) -0.007(6) 0.029(6) -0.002(6)
C103 0.072(9) 0.052(8) 0.076(10) -0.025(7) 0.049(8) -0.004(7)
C104 0.126(16) 0.038(7) 0.126(15) -0.025(9) 0.087(14) -0.006(9)
C105 0.083(11) 0.059(9) 0.096(12) -0.033(9) 0.047(10) -0.024(8)
C106 0.056(8) 0.045(7) 0.079(10) -0.026(7) 0.034(7) -0.012(6)
C111 0.021(4) 0.051(6) 0.013(4) 0.000(4) -0.001(3) 0.002(4)
C112 0.033(5) 0.048(6) 0.024(5) -0.001(4) 0.006(4) -0.003(4)
C113 0.018(4) 0.056(7) 0.045(6) -0.006(5) 0.004(4) -0.002(4)
C114 0.030(5) 0.081(9) 0.025(5) -0.012(5) 0.008(4) -0.002(6)
C115 0.047(7) 0.068(8) 0.024(5) 0.003(5) 0.002(5) 0.008(6)
C116 0.036(6) 0.056(7) 0.025(5) 0.009(5) -0.009(4) 0.000(5)
C201 0.040(5) 0.040(5) 0.006(3) -0.002(3) -0.001(3) 0.001(4)
C202 0.026(5) 0.063(7) 0.011(4) -0.011(4) 0.003(3) 0.006(4)
C203 0.047(7) 0.072(8) 0.022(5) -0.017(5) -0.004(5) 0.022(6)
C204 0.054(7) 0.071(8) 0.025(5) -0.001(5) 0.021(5) 0.028(6)
C205 0.036(6) 0.060(7) 0.034(6) 0.008(5) 0.016(5) 0.014(5)
C206 0.026(5) 0.051(6) 0.018(4) 0.003(4) 0.005(4) 0.012(4)
C211 0.030(5) 0.040(5) 0.011(4) -0.006(4) 0.004(3) -0.004(4)
C212 0.046(6) 0.042(6) 0.016(4) 0.002(4) 0.000(4) 0.001(5)
C213 0.059(7) 0.043(6) 0.028(5) 0.009(5) -0.003(5) -0.003(5)
C214 0.046(6) 0.040(6) 0.040(6) -0.005(5) 0.008(5) -0.003(5)
C215 0.044(6) 0.046(6) 0.029(5) -0.008(5) -0.003(5) -0.012(5)
C216 0.037(5) 0.052(6) 0.016(4) 0.004(4) -0.003(4) -0.011(5)
Cl1 0.103(3) 0.092(3) 0.0307(15) -0.0124(16) 0.0124(17) -0.035(2)
Cl2 0.0649(19) 0.0616(19) 0.0309(13) 0.0052(13) -0.0045(13) 0.0013(15)
C05 0.046(6) 0.056(7) 0.039(6) -0.007(5) -0.006(5) -0.003(6)
O1 0.055(12) 0.069(14) 0.107(19) 0.008(13) -0.027(12) -0.004(10)
C01 0.071(17) 0.028(11) 0.064(16) -0.021(11) -0.027(14) 0.016(11)
C02 0.15(4) 0.038(16) 0.11(3) -0.024(18) 0.03(3) -0.01(2)
C03 0.09(3) 0.09(3) 0.08(2) 0.01(2) 0.01(2) 0.00(2)
C04 0.046(18) 0.052(19) 0.34(8) 0.05(3) 0.05(3) 0.020(15)

loop_
_atom_type_symbol
_atom_type_description
_atom_type_scat_dispersion_real
_atom_type_scat_dispersion_imag
_atom_type_scat_source
C C 0.0033 0.0016 'International Tables Vol C Tables 4.2.6.8 and 6.1.1.4'
H H 0.0000 0.0000 'International Tables Vol C Tables 4.2.6.8 and 6.1.1.4'
Ag Ag -0.8971 1.1015 'International Tables Vol C Tables 4.2.6.8 and 6.1.1.4'
Cl Cl 0.1484 0.1585 'International Tables Vol C Tables 4.2.6.8 and 6.1.1.4'
N N 0.0061 0.0033 'International Tables Vol C Tables 4.2.6.8 and 6.1.1.4'
O O 0.0106 0.0060 'International Tables Vol C Tables 4.2.6.8 and 6.1.1.4'
P P 0.1023 0.0942 'International Tables Vol C Tables 4.2.6.8 and 6.1.1.4'
Pt Pt -1.7033 8.3905 'International Tables Vol C Tables 4.2.6.8 and 6.1.1.4'

loop_
_geom_angle_atom_site_label_1
_geom_angle_atom_site_label_2
_geom_angle_atom_site_label_3
_geom_angle
_geom_angle_site_symmetry_1
_geom_angle_site_symmetry_3
_geom_angle_publ_flag
Ag2 Pt1 Ag1 71.27(3) . . ?
P2 Pt1 Ag1 116.80(6) . . ?
P2 Pt1 Ag2 115.35(6) . . ?
C1 Pt1 Ag1 47.1(3) . . ?
C1 Pt1 Ag2 117.4(3) . . ?
C1 Pt1 P2 88.3(3) . . ?
C1 Pt1 C21 88.3(4) . . ?
C11 Pt1 Ag1 133.1(2) . . ?
C11 Pt1 Ag2 63.5(2) . . ?
C11 Pt1 P2 93.9(3) . . ?
C11 Pt1 C1 177.0(4) . . ?
C11 Pt1 C21 89.9(4) . . ?
C21 Pt1 Ag1 56.3(3) . . ?
C21 Pt1 Ag2 60.6(3) . . ?
C21 Pt1 P2 172.4(3) . . ?
Ag1 Pt2 Ag2 73.60(3) . . ?
P1 Pt2 Ag1 94.53(6) . . ?
P1 Pt2 Ag2 123.77(6) . . ?
C31 Pt2 Ag1 93.2(3) . . ?
C31 Pt2 Ag2 64.0(3) . . ?
C31 Pt2 P1 170.4(3) . . ?
C41 Pt2 Ag1 51.0(3) . . ?
C41 Pt2 Ag2 115.7(3) . . ?
C41 Pt2 P1 93.6(3) . . ?
C41 Pt2 C31 86.9(4) . . ?
C51 Pt2 Ag1 121.3(2) . . ?
C51 Pt2 Ag2 54.7(2) . . ?
C51 Pt2 P1 92.8(2) . . ?
C51 Pt2 C31 88.0(4) . . ?
C51 Pt2 C41 170.4(4) . . ?
Pt2 Ag1 Pt1 96.29(3) . . ?
C1 Ag1 Pt1 39.3(2) . . ?
C1 Ag1 Pt2 122.7(2) . . ?
C1 Ag1 C2 29.0(3) . . ?
C1 Ag1 C21 68.3(3) . . ?
C1 Ag1 C42 153.6(3) . . ?
C2 Ag1 Pt1 68.2(2) . . ?
C2 Ag1 Pt2 132.9(2) . . ?
C2 Ag1 C21 93.9(3) . . ?
C2 Ag1 C42 124.7(3) . . ?
C21 Ag1 Pt1 39.3(2) . . ?
C21 Ag1 Pt2 100.5(2) . . ?
C41 Ag1 Pt1 139.4(2) . . ?
C41 Ag1 Pt2 43.3(2) . . ?
C41 Ag1 C1 155.1(3) . . ?
C41 Ag1 C2 137.2(3) . . ?
C41 Ag1 C21 128.2(3) . . ?
C41 Ag1 C42 27.6(3) . . ?
C42 Ag1 Pt1 165.9(2) . . ?
C42 Ag1 Pt2 70.9(2) . . ?
C42 Ag1 C21 135.3(3) . . ?
Pt1 Ag2 Pt2 100.35(3) . . ?
N1 Ag2 Pt1 125.65(19) 7_565 . ?
N1 Ag2 Pt2 128.43(19) 7_565 . ?
N1 Ag2 C11 92.4(3) 7_565 . ?
N1 Ag2 C21 100.1(3) 7_565 . ?
N1 Ag2 C51 117.3(3) 7_565 . ?
C11 Ag2 Pt1 41.8(2) . . ?
C11 Ag2 Pt2 138.95(18) . . ?
C21 Ag2 Pt1 42.6(2) . . ?
C21 Ag2 Pt2 99.4(2) . . ?
C21 Ag2 C11 64.9(3) . . ?
C51 Ag2 Pt1 115.16(18) . . ?
C51 Ag2 Pt2 41.3(2) . . ?
C51 Ag2 C11 128.5(3) . . ?
C51 Ag2 C21 137.2(3) . . ?
C61 P1 Pt2 114.2(2) . . ?
C201 P1 Pt2 114.6(3) . . ?
C201 P1 C61 103.6(4) . . ?
C211 P1 Pt2 114.4(3) . . ?
C211 P1 C61 104.5(4) . . ?
C211 P1 C201 104.2(4) . . ?
C65 P2 Pt1 104.4(2) . . ?
C101 P2 Pt1 117.5(3) . . ?
C101 P2 C65 106.0(4) . . ?
C101 P2 C111 104.7(5) . . ?
C111 P2 Pt1 115.9(3) . . ?
C111 P2 C65 107.6(3) . . ?
C70 N1 Ag2 119.7(6) . 7_566 ?
C71 N1 Ag2 122.2(6) . 7_566 ?
C71 N1 C70 118.1(7) . . ?
Pt1 C1 Ag1 93.6(3) . . ?
C2 C1 Pt1 174.4(9) . . ?
C2 C1 Ag1 83.1(7) . . ?
C1 C2 Ag1 67.9(6) . . ?
C1 C2 C3 168.3(10) . . ?
C3 C2 Ag1 123.5(7) . . ?
C4 C3 C2 120.3(9) . . ?
C4 C3 C8 119.7(9) . . ?
C8 C3 C2 120.0(9) . . ?
C3 C4 C5 120.0(11) . . ?
C4 C5 C6 120.1(12) . . ?
C7 C6 C5 119.6(10) . . ?
C6 C7 C8 120.8(11) . . ?
C3 C8 C7 119.8(11) . . ?
Pt1 C11 Ag2 74.8(3) . . ?
C12 C11 Pt1 174.1(10) . . ?
C12 C11 Ag2 108.5(7) . . ?
C11 C12 C13 176.9(10) . . ?
C14 C13 C12 120.3(12) . . ?
C14 C13 C18 119.9(11) . . ?
C18 C13 C12 119.8(12) . . ?
C13 C14 C15 119.0(16) . . ?
C16 C15 C14 119.7(18) . . ?
C17 C16 C15 122.4(15) . . ?
C16 C17 C18 117.3(17) . . ?
C13 C18 C17 121.6(16) . . ?
Pt1 C21 Ag1 84.4(3) . . ?
Pt1 C21 Ag2 76.7(3) . . ?
Ag2 C21 Ag1 85.0(3) . . ?
C22 C21 Pt1 176.6(9) . . ?
C22 C21 Ag1 92.2(7) . . ?
C22 C21 Ag2 103.6(7) . . ?
C21 C22 C23 176.0(12) . . ?
C24 C23 C22 121.2(15) . . ?
C28 C23 C22 122.2(13) . . ?
C28 C23 C24 116.5(14) . . ?
C23 C24 C25 120.9(19) . . ?
C26 C25 C24 120(2) . . ?
C27 C26 C25 120.2(18) . . ?
C26 C27 C28 120(2) . . ?
C23 C28 C27 122.0(18) . . ?
C32 C31 Pt2 167.7(9) . . ?
C31 C32 C33 179.6(13) . . ?
C34 C33 C32 121.3(9) . . ?
C38 C33 C32 119.5(9) . . ?
C38 C33 C34 119.2(9) . . ?
C35 C34 C33 119.7(10) . . ?
C36 C35 C34 120.9(10) . . ?
C35 C36 C37 119.2(9) . . ?
C36 C37 C38 121.1(11) . . ?
C33 C38 C37 119.8(11) . . ?
Pt2 C41 Ag1 85.7(4) . . ?
C42 C41 Pt2 176.0(10) . . ?
C42 C41 Ag1 92.2(8) . . ?
C41 C42 Ag1 60.2(7) . . ?
C41 C42 C43 169.9(12) . . ?
C43 C42 Ag1 129.8(8) . . ?
C42 C43 C44A 119.2(13) . . ?
C44 C43 C42 122.3(8) . . ?
C44 C43 C48 120.0 . . ?
C48 C43 C42 117.7(8) . . ?
C48A C43 C42 123.6(16) . . ?
C48A C43 C44A 116.6(17) . . ?
C43 C44 C45 120.0 . . ?
C46 C45 C44 120.0 . . ?
C45 C46 C47 120.0 . . ?
C47A C46 C45A 119.7(18) . . ?
C46 C47 C48 120.0 . . ?
C47 C48 C43 120.0 . . ?
C45A C44A C43 117(2) . . ?
C44A C45A C46 119(2) . . ?
C46 C47A C48A 123(3) . . ?
C43 C48A C47A 124(3) . . ?
Pt2 C51 Ag2 84.0(3) . . ?
C52 C51 Pt2 172.8(8) . . ?
C52 C51 Ag2 89.0(6) . . ?
C51 C52 C53 172.2(10) . . ?
C54 C53 C52 121.9(10) . . ?
C54 C53 C58 117.5(11) . . ?
C58 C53 C52 120.5(9) . . ?
C53 C54 C55 121.8(15) . . ?
C54 C55 C56 118.3(15) . . ?
C57 C56 C55 119.2(13) . . ?
C56 C57 C58 121.6(14) . . ?
C53 C58 C57 121.2(12) . . ?
C62 C61 P1 124.4(3) . . ?
C62 C61 C66 120.0 . . ?
C66 C61 P1 115.4(3) . . ?
C61 C62 C63 120.0 . . ?
C62 C63 C68 118.0(5) . . ?
C64 C63 C62 120.0 . . ?
C64 C63 C68 121.8(5) . . ?
C65 C64 C63 120.0 . . ?
C64 C65 P2 123.8(3) . . ?
C64 C65 C66 120.0 . . ?
C66 C65 P2 114.6(3) . . ?
C65 C66 C61 120.0 . . ?
C68 C67 C71 119.6(9) . . ?
C67 C68 C63 122.3(8) . . ?
C69 C68 C63 120.5(8) . . ?
C69 C68 C67 117.2(8) . . ?
C68 C69 C70 120.9(9) . . ?
N1 C70 C69 122.0(9) . . ?
N1 C71 C67 122.2(8) . . ?
C102 C101 P2 120.2(9) . . ?
C102 C101 C106 115.5(10) . . ?
C106 C101 P2 123.8(8) . . ?
C103 C102 C101 122.4(12) . . ?
C104 C103 C102 120.1(13) . . ?
C103 C104 C105 121.2(13) . . ?
C104 C105 C106 118.3(14) . . ?
C105 C106 C101 122.4(12) . . ?
C112 C111 P2 118.4(8) . . ?
C116 C111 P2 122.4(8) . . ?
C116 C111 C112 119.2(9) . . ?
C113 C112 C111 119.4(11) . . ?
C112 C113 C114 122.0(12) . . ?
C115 C114 C113 117.6(11) . . ?
C114 C115 C116 122.4(12) . . ?
C115 C116 C111 119.4(12) . . ?
C202 C201 P1 120.9(8) . . ?
C202 C201 C206 119.0(9) . . ?
C206 C201 P1 119.9(7) . . ?
C201 C202 C203 121.1(10) . . ?
C204 C203 C202 118.8(11) . . ?
C203 C204 C205 122.5(10) . . ?
C204 C205 C206 118.3(11) . . ?
C201 C206 C205 120.0(11) . . ?
C212 C211 P1 120.4(7) . . ?
C216 C211 P1 120.8(8) . . ?
C216 C211 C212 118.8(9) . . ?
C213 C212 C211 120.3(9) . . ?
C212 C213 C214 120.4(10) . . ?
C215 C214 C213 119.6(10) . . ?
C214 C215 C216 120.8(10) . . ?
C211 C216 C215 120.2(10) . . ?
Cl1 C05 Cl2 112.3(7) . . ?
C02 O1 C03 117(3) . . ?
O1 C02 C01 116(3) . . ?
C04 C03 O1 112(3) . . ?

loop_
_geom_bond_atom_site_label_1
_geom_bond_atom_site_label_2
_geom_bond_distance
_geom_bond_site_symmetry_2
_geom_bond_publ_flag
Pt1 Ag1 3.1807(10) . ?
Pt1 Ag2 2.9078(8) . ?
Pt1 P2 2.299(2) . ?
Pt1 C1 2.019(10) . ?
Pt1 C11 2.007(9) . ?
Pt1 C21 2.023(9) . ?
Pt2 Ag1 2.9198(9) . ?
Pt2 Ag2 3.0122(9) . ?
Pt2 P1 2.307(2) . ?
Pt2 C31 2.030(10) . ?
Pt2 C41 2.008(10) . ?
Pt2 C51 1.998(10) . ?
Ag1 C1 2.334(9) . ?
Ag1 C2 2.501(9) . ?
Ag1 C21 2.658(9) . ?
Ag1 C41 2.277(10) . ?
Ag1 C42 2.622(11) . ?
Ag2 N1 2.290(7) 7_565 ?
Ag2 C11 2.696(9) . ?
Ag2 C21 2.604(10) . ?
Ag2 C51 2.473(9) . ?
P1 C61 1.826(4) . ?
P1 C201 1.815(10) . ?
P1 C211 1.809(10) . ?
P2 C65 1.828(4) . ?
P2 C101 1.806(10) . ?
P2 C111 1.822(9) . ?
N1 C70 1.349(12) . ?
N1 C71 1.329(12) . ?
C1 C2 1.220(13) . ?
C2 C3 1.449(11) . ?
C3 C4 1.375(15) . ?
C3 C8 1.388(14) . ?
C4 C5 1.391(14) . ?
C5 C6 1.391(18) . ?
C6 C7 1.359(18) . ?
C7 C8 1.390(13) . ?
C11 C12 1.195(13) . ?
C12 C13 1.441(13) . ?
C13 C14 1.37(2) . ?
C13 C18 1.384(17) . ?
C14 C15 1.418(17) . ?
C15 C16 1.39(3) . ?
C16 C17 1.34(3) . ?
C17 C18 1.428(18) . ?
C21 C22 1.217(14) . ?
C22 C23 1.423(15) . ?
C23 C24 1.36(2) . ?
C23 C28 1.35(2) . ?
C24 C25 1.40(2) . ?
C25 C26 1.33(3) . ?
C26 C27 1.32(3) . ?
C27 C28 1.40(2) . ?
C31 C32 1.164(13) . ?
C32 C33 1.450(12) . ?
C33 C34 1.404(14) . ?
C33 C38 1.395(15) . ?
C34 C35 1.400(12) . ?
C35 C36 1.382(17) . ?
C36 C37 1.383(17) . ?
C37 C38 1.399(13) . ?
C41 C42 1.216(15) . ?
C42 C43 1.445(13) . ?
C43 C44 1.3900 . ?
C43 C48 1.3900 . ?
C43 C44A 1.53(3) . ?
C43 C48A 1.28(3) . ?
C44 C45 1.3900 . ?
C45 C46 1.3900 . ?
C46 C47 1.3900 . ?
C46 C45A 1.46(4) . ?
C46 C47A 1.24(4) . ?
C47 C48 1.3900 . ?
C44A C45A 1.36(4) . ?
C47A C48A 1.40(4) . ?
C51 C52 1.210(13) . ?
C52 C53 1.442(13) . ?
C53 C54 1.362(17) . ?
C53 C58 1.369(15) . ?
C54 C55 1.41(2) . ?
C55 C56 1.41(2) . ?
C56 C57 1.32(2) . ?
C57 C58 1.392(18) . ?
C61 C62 1.3900 . ?
C61 C66 1.3900 . ?
C62 C63 1.3900 . ?
C63 C64 1.3900 . ?
C63 C68 1.486(8) . ?
C64 C65 1.3900 . ?
C65 C66 1.3900 . ?
C67 C68 1.383(13) . ?
C67 C71 1.412(11) . ?
C68 C69 1.374(14) . ?
C69 C70 1.384(12) . ?
C101 C102 1.380(15) . ?
C101 C106 1.383(16) . ?
C102 C103 1.354(17) . ?
C103 C104 1.34(2) . ?
C104 C105 1.36(2) . ?
C105 C106 1.379(18) . ?
C111 C112 1.394(15) . ?
C111 C116 1.393(14) . ?
C112 C113 1.365(15) . ?
C113 C114 1.395(17) . ?
C114 C115 1.361(18) . ?
C115 C116 1.375(16) . ?
C201 C202 1.371(14) . ?
C201 C206 1.394(15) . ?
C202 C203 1.404(13) . ?
C203 C204 1.344(19) . ?
C204 C205 1.381(19) . ?
C205 C206 1.411(14) . ?
C211 C212 1.413(13) . ?
C211 C216 1.383(13) . ?
C212 C213 1.377(16) . ?
C213 C214 1.395(16) . ?
C214 C215 1.370(16) . ?
C215 C216 1.400(15) . ?
Cl1 C05 1.733(12) . ?
Cl2 C05 1.762(13) . ?
O1 C02 1.22(4) . ?
O1 C03 1.48(4) . ?
C01 C02 1.41(5) . ?
C03 C04 1.48(5) . ?

loop_
_geom_torsion_atom_site_label_1
_geom_torsion_atom_site_label_2
_geom_torsion_atom_site_label_3
_geom_torsion_atom_site_label_4
_geom_torsion
_geom_torsion_site_symmetry_1
_geom_torsion_site_symmetry_2
_geom_torsion_site_symmetry_3
_geom_torsion_site_symmetry_4
_geom_torsion_publ_flag
Pt1 P2 C65 C64 -121.4(3) . . . . ?
Pt1 P2 C65 C66 44.4(3) . . . . ?
Pt1 P2 C101 C102 80.9(10) . . . . ?
Pt1 P2 C101 C106 -90.4(11) . . . . ?
Pt1 P2 C111 C112 15.0(8) . . . . ?
Pt1 P2 C111 C116 -163.7(7) . . . . ?
Pt2 P1 C61 C62 142.8(3) . . . . ?
Pt2 P1 C61 C66 -31.8(4) . . . . ?
Pt2 P1 C201 C202 -76.8(8) . . . . ?
Pt2 P1 C201 C206 98.1(8) . . . . ?
Pt2 P1 C211 C212 160.5(7) . . . . ?
Pt2 P1 C211 C216 -21.6(9) . . . . ?
Ag1 C1 C2 C3 168(5) . . . . ?
Ag1 C2 C3 C4 -7.8(14) . . . . ?
Ag1 C2 C3 C8 171.2(8) . . . . ?
Ag1 C41 C42 C43 -176(6) . . . . ?
Ag1 C42 C43 C44 -72.0(12) . . . . ?
Ag1 C42 C43 C48 107.8(10) . . . . ?
Ag1 C42 C43 C44A 11(2) . . . . ?
Ag1 C42 C43 C48A -179(2) . . . . ?
Ag2 N1 C70 C69 -174.7(8) 7_566 . . . ?
Ag2 N1 C71 C67 176.6(7) 7_566 . . . ?
P1 C61 C62 C63 -174.3(5) . . . . ?
P1 C61 C66 C65 174.8(4) . . . . ?
P1 C201 C202 C203 -179.4(8) . . . . ?
P1 C201 C206 C205 -178.1(8) . . . . ?
P1 C211 C212 C213 177.1(9) . . . . ?
P1 C211 C216 C215 -177.1(8) . . . . ?
P2 C65 C66 C61 -166.4(4) . . . . ?
P2 C101 C102 C103 -176.1(12) . . . . ?
P2 C101 C106 C105 175.8(14) . . . . ?
P2 C111 C112 C113 -178.7(8) . . . . ?
P2 C111 C116 C115 177.3(8) . . . . ?
C1 C2 C3 C4 -175(5) . . . . ?
C1 C2 C3 C8 4(6) . . . . ?
C2 C3 C4 C5 179.4(10) . . . . ?
C2 C3 C8 C7 -179.0(10) . . . . ?
C3 C4 C5 C6 -1.1(19) . . . . ?
C4 C3 C8 C7 -0.1(17) . . . . ?
C4 C5 C6 C7 1.5(19) . . . . ?
C5 C6 C7 C8 -1.1(19) . . . . ?
C6 C7 C8 C3 0.4(19) . . . . ?
C8 C3 C4 C5 0.4(17) . . . . ?
C12 C13 C14 C15 177.6(11) . . . . ?
C12 C13 C18 C17 -176.3(11) . . . . ?
C13 C14 C15 C16 -1(2) . . . . ?
C14 C13 C18 C17 2.0(18) . . . . ?
C14 C15 C16 C17 2(3) . . . . ?
C15 C16 C17 C18 -1(2) . . . . ?
C16 C17 C18 C13 -1(2) . . . . ?
C18 C13 C14 C15 -0.7(19) . . . . ?
C22 C23 C24 C25 -178.9(17) . . . . ?
C22 C23 C28 C27 -178.8(12) . . . . ?
C23 C24 C25 C26 -4(3) . . . . ?
C24 C23 C28 C27 -2(2) . . . . ?
C24 C25 C26 C27 1(3) . . . . ?
C25 C26 C27 C28 1(3) . . . . ?
C26 C27 C28 C23 -1(2) . . . . ?
C28 C23 C24 C25 4(3) . . . . ?
C32 C33 C34 C35 179.2(9) . . . . ?
C32 C33 C38 C37 -179.9(11) . . . . ?
C33 C34 C35 C36 0.6(15) . . . . ?
C34 C33 C38 C37 -0.6(16) . . . . ?
C34 C35 C36 C37 -0.4(17) . . . . ?
C35 C36 C37 C38 -0.3(19) . . . . ?
C36 C37 C38 C33 0.8(19) . . . . ?
C38 C33 C34 C35 -0.1(15) . . . . ?
C41 C42 C43 C44 103(6) . . . . ?
C41 C42 C43 C48 -77(6) . . . . ?
C41 C42 C43 C44A -174(6) . . . . ?
C41 C42 C43 C48A -4(7) . . . . ?
C42 C43 C44 C45 179.8(11) . . . . ?
C42 C43 C48 C47 -179.8(10) . . . . ?
C42 C43 C44A C45A -180(3) . . . . ?
C42 C43 C48A C47A -174(3) . . . . ?
C43 C44 C45 C46 0.0 . . . . ?
C43 C44A C45A C46 -5(5) . . . . ?
C44 C43 C48 C47 0.0 . . . . ?
C44 C45 C46 C47 0.0 . . . . ?
C45 C46 C47 C48 0.0 . . . . ?
C46 C47 C48 C43 0.0 . . . . ?
C46 C47A C48A C43 -6(7) . . . . ?
C48 C43 C44 C45 0.0 . . . . ?
C44A C43 C48A C47A -4(5) . . . . ?
C45A C46 C47A C48A 10(6) . . . . ?
C47A C46 C45A C44A -4(5) . . . . ?
C48A C43 C44A C45A 9(4) . . . . ?
C52 C53 C54 C55 178.0(14) . . . . ?
C52 C53 C58 C57 -179.4(11) . . . . ?
C53 C54 C55 C56 2(3) . . . . ?
C54 C53 C58 C57 4.2(18) . . . . ?
C54 C55 C56 C57 3(2) . . . . ?
C55 C56 C57 C58 -5(2) . . . . ?
C56 C57 C58 C53 1(2) . . . . ?
C58 C53 C54 C55 -6(2) . . . . ?
C61 P1 C201 C202 48.3(9) . . . . ?
C61 P1 C201 C206 -136.8(7) . . . . ?
C61 P1 C211 C212 34.9(9) . . . . ?
C61 P1 C211 C216 -147.3(8) . . . . ?
C61 C62 C63 C64 0.0 . . . . ?
C61 C62 C63 C68 175.5(7) . . . . ?
C62 C61 C66 C65 0.0 . . . . ?
C62 C63 C64 C65 0.0 . . . . ?
C62 C63 C68 C67 135.6(8) . . . . ?
C62 C63 C68 C69 -43.3(10) . . . . ?
C63 C64 C65 P2 165.1(5) . . . . ?
C63 C64 C65 C66 0.0 . . . . ?
C63 C68 C69 C70 178.4(9) . . . . ?
C64 C63 C68 C67 -49.0(11) . . . . ?
C64 C63 C68 C69 132.1(8) . . . . ?
C64 C65 C66 C61 0.0 . . . . ?
C65 P2 C101 C102 -163.0(9) . . . . ?
C65 P2 C101 C106 25.7(12) . . . . ?
C65 P2 C111 C112 -101.4(7) . . . . ?
C65 P2 C111 C116 79.9(9) . . . . ?
C66 C61 C62 C63 0.0 . . . . ?
C67 C68 C69 C70 -0.5(15) . . . . ?
C68 C63 C64 C65 -175.3(7) . . . . ?
C68 C67 C71 N1 -2.4(16) . . . . ?
C68 C69 C70 N1 -1.7(16) . . . . ?
C70 N1 C71 C67 0.2(14) . . . . ?
C71 N1 C70 C69 1.8(14) . . . . ?
C71 C67 C68 C63 -176.5(8) . . . . ?
C71 C67 C68 C69 2.4(14) . . . . ?
C101 P2 C65 C64 113.9(5) . . . . ?
C101 P2 C65 C66 -80.3(5) . . . . ?
C101 P2 C111 C112 146.1(7) . . . . ?
C101 P2 C111 C116 -32.5(9) . . . . ?
C101 C102 C103 C104 2(3) . . . . ?
C102 C101 C106 C105 4(2) . . . . ?
C102 C103 C104 C105 1(3) . . . . ?
C103 C104 C105 C106 -1(3) . . . . ?
C104 C105 C106 C101 -2(3) . . . . ?
C106 C101 C102 C103 -4(2) . . . . ?
C111 P2 C65 C64 2.3(5) . . . . ?
C111 P2 C65 C66 168.1(4) . . . . ?
C111 P2 C101 C102 -49.3(10) . . . . ?
C111 P2 C101 C106 139.3(11) . . . . ?
C111 C112 C113 C114 1.3(16) . . . . ?
C112 C111 C116 C115 -1.3(15) . . . . ?
C112 C113 C114 C115 -1.3(16) . . . . ?
C113 C114 C115 C116 -0.1(17) . . . . ?
C114 C115 C116 C111 1.4(17) . . . . ?
C116 C111 C112 C113 0.0(14) . . . . ?
C201 P1 C61 C62 17.5(5) . . . . ?
C201 P1 C61 C66 -157.1(4) . . . . ?
C201 P1 C211 C212 -73.6(9) . . . . ?
C201 P1 C211 C216 104.3(8) . . . . ?
C201 C202 C203 C204 -5.8(17) . . . . ?
C202 C201 C206 C205 -3.1(14) . . . . ?
C202 C203 C204 C205 3.4(19) . . . . ?
C203 C204 C205 C206 -1.0(18) . . . . ?
C204 C205 C206 C201 0.8(16) . . . . ?
C206 C201 C202 C203 5.6(15) . . . . ?
C211 P1 C61 C62 -91.4(4) . . . . ?
C211 P1 C61 C66 94.0(4) . . . . ?
C211 P1 C201 C202 157.4(8) . . . . ?
C211 P1 C201 C206 -27.7(9) . . . . ?
C211 C212 C213 C214 0.2(18) . . . . ?
C212 C211 C216 C215 0.8(15) . . . . ?
C212 C213 C214 C215 0.3(18) . . . . ?
C213 C214 C215 C216 -0.2(18) . . . . ?
C214 C215 C216 C211 -0.3(17) . . . . ?
C216 C211 C212 C213 -0.8(16) . . . . ?
C02 O1 C03 C04 -179(4) . . . . ?
C03 O1 C02 C01 166(3) . . . . ?

loop_
_platon_squeeze_void_nr
_platon_squeeze_void_average_x
_platon_squeeze_void_average_y
_platon_squeeze_void_average_z
_platon_squeeze_void_volume
_platon_squeeze_void_count_electrons
_platon_squeeze_void_content
1 0.722 -0.063 0.288 259 39 ' '
2 0.222 -0.063 0.212 258 39 ' '
3 0.778 0.063 0.788 259 39 ' '
4 0.278 0.063 0.712 258 39 ' '
5 0.278 0.437 0.212 259 39 ' '
6 0.778 0.437 0.288 259 39 ' '
7 0.222 0.563 0.712 258 39 ' '
8 0.722 0.563 0.788 258 39 ' '
